data_1512156
loop_
_publ_author_name
'Seephonkai, Prapairat'
'Pyne, Stephen G.'
'Willis, Anthony C.'
'Lie, Wilford'

_publ_section_title
;
 Bioactive Compounds from the Roots of Strophioblachia fimbricalyx.
;
_journal_issue 7
_journal_name_full 'Journal of natural products'
_journal_page_first 1358
_journal_page_last 1364
_journal_paper_doi 10.1021/np400268d
_journal_volume 76
_journal_year 2013
_chemical_compound_source ' from U of Wollongong '
_chemical_formula_moiety 'C15 H16 O5'
_chemical_formula_sum 'C15 H16 O5'
_chemical_formula_weight 276.29
_space_group_IT_number 2
_symmetry_cell_setting triclinic
_symmetry_space_group_name_Hall '-P 1'
_symmetry_space_group_name_H-M 'P -1'
_atom_sites_solution_hydrogens geom
_atom_sites_solution_primary direct
_audit_creation_date 12-12-10
_audit_creation_method CRYSTALS_ver_14.11
_audit_update_record
;
2012-12-11 - Report C15 H16 O5
             by Anthony C. Willis
             for Steve Pyne

2012-12-11 - pass checkcif tests with minor warnings  
;
_cell_angle_alpha 85.023(7)
_cell_angle_beta 82.234(8)
_cell_angle_gamma 89.645(9)
_cell_formula_units_Z 2
_cell_length_a 5.3256(8)
_cell_length_b 10.2108(14)
_cell_length_c 12.4179(17)
_cell_measurement_reflns_used 8649
_cell_measurement_temperature 200
_cell_measurement_theta_max 25
_cell_measurement_theta_min 3
_cell_volume 666.54(16)
_computing_cell_refinement 'DENZO/SCALEPACK (Otwinowski & Minor, 1997)'
_computing_data_collection 'COLLECT (Nonius, 2001).'
_computing_data_reduction 'DENZO/SCALEPACK (Otwinowski & Minor, 1997)'
_computing_molecular_graphics
; 
ORTEP-II (Johnson 1976) in teXsan (MSC, 1992-1997)
;
_computing_publication_material 'CRYSTALS (Betteridge et al., 2003)'
_computing_structure_refinement 'CRYSTALS (Betteridge et al., 2003)'
_computing_structure_solution 'SIR92 (Altomare et al., 1994)'
_diffrn_ambient_temperature 200
_diffrn_measured_fraction_theta_full 0.99
_diffrn_measured_fraction_theta_max 0.987
_diffrn_measurement_device Area
_diffrn_measurement_device_type 'Nonius KappaCCD'
_diffrn_measurement_method ' \f and \w scans with CCD '
_diffrn_radiation_monochromator graphite
_diffrn_radiation_type 'Mo K\a'
_diffrn_radiation_wavelength 0.71073
_diffrn_reflns_av_R_equivalents 0.099
_diffrn_reflns_limit_h_max 5
_diffrn_reflns_limit_h_min -5
_diffrn_reflns_limit_k_max 10
_diffrn_reflns_limit_k_min -10
_diffrn_reflns_limit_l_max 13
_diffrn_reflns_limit_l_min -12
_diffrn_reflns_number 5690
_diffrn_reflns_theta_full 22.5
_diffrn_reflns_theta_max 22.507
_diffrn_reflns_theta_min 3.324
_diffrn_standards_number 0
_exptl_absorpt_coefficient_mu 0.104
_exptl_absorpt_correction_T_max 1.00
_exptl_absorpt_correction_T_min 0.68
_exptl_absorpt_correction_type multi-scan
_exptl_absorpt_process_details 'DENZO/SCALEPACK (Otwinowski & Minor, 1997)'
_exptl_crystal_colour colourless
_exptl_crystal_density_diffrn 1.377
_exptl_crystal_density_method 'not measured'
_exptl_crystal_description needle
_exptl_crystal_F_000 292
_exptl_crystal_size_max 0.220
_exptl_crystal_size_mid 0.040
_exptl_crystal_size_min 0.040
_refine_diff_density_max 0.48
_refine_diff_density_min -0.48
_refine_ls_extinction_method None
_refine_ls_goodness_of_fit_ref 0.9910
_refine_ls_hydrogen_treatment constr
_refine_ls_matrix_type full
_refine_ls_number_parameters 181
_refine_ls_number_reflns 1725
_refine_ls_number_restraints 0
_refine_ls_R_factor_all 0.1139
_refine_ls_R_factor_gt 0.0802
_refine_ls_shift/su_max 0.0000895
_refine_ls_shift/su_mean 0.0000190
_refine_ls_structure_factor_coef Fsqd
_refine_ls_weighting_details
;
 Method= Modified Sheldrick 
 w=1/[\s^2^(F^2^) + ( 0.12P)^2^ + 1.16P] 
 ,where P=(max(Fo^2^,0) + 2Fc^2^)/3 
;
_refine_ls_weighting_scheme calc
_refine_ls_wR_factor_all 0.2208
_refine_ls_wR_factor_gt 0.1989
_refine_ls_wR_factor_ref 0.2208
_reflns_limit_h_max 5
_reflns_limit_h_min -5
_reflns_limit_k_max 10
_reflns_limit_k_min -10
_reflns_limit_l_max 13
_reflns_limit_l_min 0
_reflns_number_gt 1190
_reflns_number_total 1725
_reflns_threshold_expression I>2.0\s(I)
_oxford_diffrn_Wilson_B_factor 2.82
_oxford_diffrn_Wilson_scale 4.88
_oxford_refine_ls_r_factor_ref 0.1139
_oxford_refine_ls_scale 0.471(3)
_oxford_reflns_number_all 1725
_oxford_reflns_threshold_expression_ref I>-10.0\s(I)
_oxford_structure_analysis_title '12101725 pyn1216'
_cod_data_source_file np400268d_si_003.cif
_cod_data_source_block Cmpd7
_cod_depositor_comments
;
The following automatic conversions were performed:

'_symmetry_cell_setting' value 'Triclinic' changed to 'triclinic'
according to /home/saulius/struct/CIF-dictionaries/cif_core.dic
dictionary named 'cif_core.dic' version 2.4.2 from 2011-04-26.

Automatic conversion script
Id: cif_fix_values 1891 2012-01-12 08:04:46Z andrius 
;
_cod_original_sg_symbol_H-M 'P -1 '
_cod_database_code 1512156

loop_
_symmetry_equiv_pos_as_xyz
x,y,z
-x,-y,-z

loop_
_atom_site_label
_atom_site_type_symbol
_atom_site_fract_x
_atom_site_fract_y
_atom_site_fract_z
_atom_site_U_iso_or_equiv
_atom_site_occupancy
_atom_site_adp_type
_atom_site_refinement_flags_posn
C1 C 0.8547(12) 0.4283(6) 0.2461(4) 0.0463 1.0000 Uani .
C2 C 0.6930(10) 0.3543(5) 0.1857(4) 0.0429 1.0000 Uani .
C3 C 0.6738(12) 0.3608(6) 0.0752(4) 0.0507 1.0000 Uani .
C4 C 0.5029(11) 0.2783(6) 0.0392(4) 0.0452 1.0000 Uani .
C5 C 0.3533(10) 0.1906(5) 0.1165(4) 0.0407 1.0000 Uani .
C6 C 0.3718(11) 0.1845(5) 0.2272(4) 0.0439 1.0000 Uani .
C7 C 0.5454(10) 0.2681(5) 0.2595(4) 0.0420 1.0000 Uani .
C8 C 0.6145(10) 0.2804(5) 0.3721(4) 0.0401 1.0000 Uani .
O9 O 0.7995(7) 0.3844(4) 0.3564(3) 0.0466 1.0000 Uani .
O10 O 0.7401(7) 0.1627(4) 0.4078(3) 0.0427 1.0000 Uani .
C11 C 0.6694(10) 0.1308(6) 0.5177(4) 0.0394 1.0000 Uani .
C12 C 0.4982(10) 0.2356(5) 0.5666(4) 0.0383 1.0000 Uani .
C13 C 0.4036(11) 0.3031(6) 0.4642(4) 0.0427 1.0000 Uani .
O14 O 0.7457(7) 0.0318(4) 0.5616(3) 0.0467 1.0000 Uani .
C15 C 0.2959(10) 0.1748(6) 0.6519(4) 0.0471 1.0000 Uani .
C16 C 0.6680(11) 0.3279(5) 0.6190(4) 0.0453 1.0000 Uani .
O17 O 1.0081(8) 0.5138(4) 0.2166(3) 0.0603 1.0000 Uani .
C18 C 0.4712(13) 0.2792(7) -0.0801(4) 0.0599 1.0000 Uani .
O19 O 0.1959(8) 0.1132(4) 0.0726(3) 0.0537 1.0000 Uani .
C20 C 0.0349(12) 0.0232(6) 0.1463(5) 0.0596 1.0000 Uani .
H31 H 0.7747 0.4193 0.0251 0.0603 1.0000 Uiso R
H61 H 0.2760 0.1262 0.2776 0.0532 1.0000 Uiso R
H131 H 0.3739 0.3959 0.4699 0.0506 1.0000 Uiso R
H132 H 0.2483 0.2606 0.4515 0.0505 1.0000 Uiso R
H151 H 0.2009 0.2443 0.6868 0.0709 1.0000 Uiso R
H152 H 0.3722 0.1207 0.7065 0.0706 1.0000 Uiso R
H153 H 0.1797 0.1222 0.6191 0.0708 1.0000 Uiso R
H161 H 0.5655 0.3981 0.6491 0.0679 1.0000 Uiso R
H162 H 0.7450 0.2786 0.6760 0.0679 1.0000 Uiso R
H163 H 0.8014 0.3641 0.5631 0.0677 1.0000 Uiso R
H181 H 0.4942 0.1919 -0.1032 0.0899 1.0000 Uiso R
H182 H 0.3026 0.3088 -0.0924 0.0897 1.0000 Uiso R
H183 H 0.5963 0.3362 -0.1235 0.0896 1.0000 Uiso R
H201 H -0.0645 -0.0268 0.1044 0.0888 1.0000 Uiso R
H202 H -0.0759 0.0712 0.1954 0.0888 1.0000 Uiso R
H203 H 0.1380 -0.0346 0.1858 0.0886 1.0000 Uiso R

loop_
_atom_site_aniso_label
_atom_site_aniso_U_11
_atom_site_aniso_U_22
_atom_site_aniso_U_33
_atom_site_aniso_U_23
_atom_site_aniso_U_13
_atom_site_aniso_U_12
C1 0.059(4) 0.046(3) 0.033(3) -0.002(3) -0.006(3) -0.005(3)
C2 0.045(3) 0.049(3) 0.033(3) 0.002(3) -0.002(3) -0.011(3)
C3 0.069(4) 0.050(4) 0.031(3) 0.001(3) 0.000(3) -0.013(3)
C4 0.055(4) 0.052(3) 0.026(3) -0.002(3) 0.000(3) -0.007(3)
C5 0.051(4) 0.044(3) 0.029(3) -0.006(3) -0.011(3) -0.002(3)
C6 0.054(4) 0.043(3) 0.036(3) -0.002(3) -0.010(3) -0.005(3)
C7 0.048(3) 0.045(3) 0.033(3) -0.005(3) -0.005(3) 0.006(3)
C8 0.044(3) 0.039(3) 0.038(3) -0.002(2) -0.011(2) -0.004(3)
O9 0.055(2) 0.052(2) 0.034(2) -0.0020(18) -0.0110(18) -0.012(2)
O10 0.050(2) 0.049(2) 0.029(2) -0.0026(17) -0.0037(16) 0.0026(18)
C11 0.038(3) 0.043(3) 0.038(3) -0.004(3) -0.008(2) -0.005(3)
C12 0.038(3) 0.045(3) 0.033(3) -0.005(2) -0.006(2) -0.001(3)
C13 0.048(3) 0.046(3) 0.035(3) -0.002(3) -0.009(2) -0.002(3)
O14 0.050(2) 0.046(2) 0.045(2) 0.003(2) -0.0119(18) 0.0020(19)
C15 0.045(3) 0.057(4) 0.039(3) -0.002(3) -0.007(3) -0.004(3)
C16 0.053(4) 0.050(3) 0.034(3) -0.005(3) -0.008(3) -0.006(3)
O17 0.071(3) 0.062(3) 0.047(3) 0.002(2) -0.009(2) -0.030(3)
C18 0.073(4) 0.074(4) 0.033(3) 0.001(3) -0.013(3) -0.019(4)
O19 0.065(3) 0.066(3) 0.031(2) -0.0035(19) -0.0097(19) -0.020(2)
C20 0.067(4) 0.065(4) 0.047(4) -0.010(3) -0.002(3) -0.027(3)

loop_
_atom_type_symbol
_atom_type_scat_dispersion_real
_atom_type_scat_dispersion_imag
_atom_type_scat_Cromer_Mann_a1
_atom_type_scat_Cromer_Mann_b1
_atom_type_scat_Cromer_Mann_a2
_atom_type_scat_Cromer_Mann_b2
_atom_type_scat_Cromer_Mann_a3
_atom_type_scat_Cromer_Mann_b3
_atom_type_scat_Cromer_Mann_a4
_atom_type_scat_Cromer_Mann_b4
_atom_type_scat_Cromer_Mann_c
_atom_type_scat_source
C 0.0033 0.0016 2.3100 20.8439 1.0200 10.2075 1.5886 0.5687 0.8650 51.6512 0.2156 'International Tables Vol C 4.2.6.8 and 6.1.1.4'
H 0.0000 0.0000 0.4930 10.5109 0.3229 26.1257 0.1402 3.1424 0.0408 57.7998 0.0030 'International Tables Vol C 4.2.6.8 and 6.1.1.4'
O 0.0106 0.0060 3.0485 13.2771 2.2868 5.7011 1.5463 0.3239 0.8670 32.9089 0.2508 'International Tables Vol C 4.2.6.8 and 6.1.1.4'

loop_
_geom_angle_atom_site_label_1
_geom_angle_atom_site_label_2
_geom_angle_atom_site_label_3
_geom_angle
_geom_angle_publ_flag
C2 C1 O9 107.7(5) yes
C2 C1 O17 131.7(5) yes
O9 C1 O17 120.6(5) yes
C1 C2 C3 130.6(5) yes
C1 C2 C7 108.2(5) yes
C3 C2 C7 121.2(5) yes
C2 C3 C4 118.7(5) yes
C2 C3 H31 121.1 no
C4 C3 H31 120.2 no
C3 C4 C5 119.1(5) yes
C3 C4 C18 121.9(5) yes
C5 C4 C18 119.0(5) yes
C4 C5 C6 122.2(5) yes
C4 C5 O19 114.2(4) yes
C6 C5 O19 123.5(5) yes
C5 C6 C7 116.8(5) yes
C5 C6 H61 122.3 no
C7 C6 H61 120.9 no
C6 C7 C2 121.9(5) yes
C6 C7 C8 129.0(5) yes
C2 C7 C8 109.0(5) yes
C7 C8 O9 104.1(4) yes
C7 C8 O10 109.4(4) yes
O9 C8 O10 107.0(4) yes
C7 C8 C13 118.6(4) yes
O9 C8 C13 111.6(4) yes
O10 C8 C13 105.6(4) yes
C8 O9 C1 110.9(4) yes
C8 O10 C11 110.5(4) yes
O10 C11 C12 110.6(5) yes
O10 C11 O14 120.3(5) yes
C12 C11 O14 129.1(5) yes
C11 C12 C13 101.1(4) yes
C11 C12 C15 110.7(5) yes
C13 C12 C15 115.4(4) yes
C11 C12 C16 106.9(4) yes
C13 C12 C16 112.1(4) yes
C15 C12 C16 109.9(4) yes
C12 C13 C8 104.3(4) yes
C12 C13 H131 112.1 no
C8 C13 H131 111.2 no
C12 C13 H132 109.8 no
C8 C13 H132 109.7 no
H131 C13 H132 109.6 no
C12 C15 H151 108.7 no
C12 C15 H152 110.1 no
H151 C15 H152 108.7 no
C12 C15 H153 110.8 no
H151 C15 H153 108.5 no
H152 C15 H153 109.9 no
C12 C16 H161 109.2 no
C12 C16 H162 109.8 no
H161 C16 H162 110.0 no
C12 C16 H163 108.8 no
H161 C16 H163 110.2 no
H162 C16 H163 108.9 no
C4 C18 H181 109.8 no
C4 C18 H182 110.9 no
H181 C18 H182 108.3 no
C4 C18 H183 109.9 no
H181 C18 H183 108.5 no
H182 C18 H183 109.4 no
C5 O19 C20 117.4(4) yes
O19 C20 H201 108.8 no
O19 C20 H202 109.6 no
H201 C20 H202 109.4 no
O19 C20 H203 109.0 no
H201 C20 H203 109.8 no
H202 C20 H203 110.2 no

loop_
_geom_bond_atom_site_label_1
_geom_bond_atom_site_label_2
_geom_bond_distance
_geom_bond_publ_flag
C1 C2 1.468(8) yes
C1 O9 1.395(6) yes
C1 O17 1.199(7) yes
C2 C3 1.386(8) yes
C2 C7 1.381(8) yes
C3 C4 1.386(8) yes
C3 H31 0.939 no
C4 C5 1.418(8) yes
C4 C18 1.512(8) yes
C5 C6 1.387(7) yes
C5 O19 1.353(6) yes
C6 C7 1.384(8) yes
C6 H61 0.927 no
C7 C8 1.508(7) yes
C8 O9 1.437(6) yes
C8 O10 1.437(6) yes
C8 C13 1.523(7) yes
O10 C11 1.376(6) yes
C11 C12 1.516(7) yes
C11 O14 1.201(6) yes
C12 C13 1.537(7) yes
C12 C15 1.501(7) yes
C12 C16 1.551(7) yes
C13 H131 0.968 no
C13 H132 0.974 no
C15 H151 0.968 no
C15 H152 0.968 no
C15 H153 0.973 no
C16 H161 0.968 no
C16 H162 0.968 no
C16 H163 0.974 no
C18 H181 0.962 no
C18 H182 0.973 no
C18 H183 0.963 no
O19 C20 1.439(7) yes
C20 H201 0.967 no
C20 H202 0.955 no
C20 H203 0.954 no

loop_
_geom_contact_atom_site_label_1
_geom_contact_atom_site_label_2
_geom_contact_distance
_geom_contact_site_symmetry_2
_geom_contact_publ_flag
O10 O14 3.233(5) 2_656 no
O10 O14 3.416(5) 2_756 no
O10 C15 3.599(7) 2_656 no
O14 O14 3.022(7) 2_756 no
O14 C11 3.087(7) 2_656 no
O14 C6 3.274(6) 2_656 no
O14 O14 3.299(8) 2_656 no
O14 C15 3.559(7) 2_656 no
O14 C13 3.567(7) 2_656 no
O14 C11 3.580(7) 2_756 no
O17 C16 3.364(7) 2_766 no
O19 C20 3.524(8) 2 no
C11 C11 3.33(1) 2_656 no
C15 C20 3.383(8) 2_556 no

loop_
_geom_torsion_atom_site_label_1
_geom_torsion_atom_site_label_2
_geom_torsion_atom_site_label_3
_geom_torsion_atom_site_label_4
_geom_torsion
_geom_torsion_publ_flag
O9 C1 C2 C3 179.8(6) no
O9 C1 C2 C7 -0.1(6) no
O9 C8 O10 C11 105.1(5) no
O9 C8 C7 C2 3.2(6) no
O9 C8 C7 C6 -178.7(5) no
O9 C8 C13 C12 -90.0(5) no
O10 C8 O9 C1 112.5(5) no
O10 C8 C7 C2 -110.9(5) no
O10 C8 C7 C6 67.2(7) no
O10 C8 C13 C12 26.0(6) no
O10 C11 C12 C13 20.1(6) no
O10 C11 C12 C15 142.9(5) no
O10 C11 C12 C16 -97.4(5) no
O14 C11 O10 C8 176.5(5) no
O14 C11 C12 C13 -160.8(6) no
O14 C11 C12 C15 -38.0(8) no
O14 C11 C12 C16 81.8(7) no
O17 C1 O9 C8 -178.9(5) no
O17 C1 C2 C3 1(1) no
O17 C1 C2 C7 -178.7(6) no
O19 C5 C4 C3 -179.0(5) no
O19 C5 C4 C18 1.0(8) no
O19 C5 C6 C7 178.7(5) no
C1 O9 C8 C7 -3.3(5) no
C1 O9 C8 C13 -132.4(5) no
C1 C2 C3 C4 179.9(6) no
C1 C2 C7 C6 179.8(5) no
C1 C2 C7 C8 -2.0(6) no
C2 C1 O9 C8 2.2(6) no
C2 C3 C4 C5 0.2(9) no
C2 C3 C4 C18 -179.8(6) no
C2 C7 C6 C5 0.3(8) no
C2 C7 C8 C13 128.0(5) no
C3 C2 C7 C6 -0.1(8) no
C3 C2 C7 C8 178.2(5) no
C3 C4 C5 C6 0.1(9) no
C4 C3 C2 C7 -0.2(9) no
C4 C5 O19 C20 -179.0(5) no
C4 C5 C6 C7 -0.3(8) no
C5 C6 C7 C8 -177.5(5) no
C6 C5 O19 C20 2.0(8) no
C6 C5 C4 C18 -179.9(5) no
C6 C7 C8 C13 -53.9(8) no
C7 C8 O10 C11 -142.6(4) no
C7 C8 C13 C12 149.0(5) no
C8 O10 C11 C12 -4.3(6) no
C8 C13 C12 C11 -27.1(5) no
C8 C13 C12 C15 -146.6(5) no
C8 C13 C12 C16 86.5(5) no
C11 O10 C8 C13 -13.9(6) no
